data_2226641
loop_
_publ_author_name
'Valdebenito, C.'
'Garland, M. T.'
'Fuentealba, M.'
'Escobar, C. A.'

_publ_section_title
;
 (<i>E</i>)-3-Ferrocenyl-1-(2-hydroxyphenyl)-prop-2-en-1-one
;
_journal_coeditor_code RK2207
_journal_issue 7
_journal_name_full 'Acta Crystallographica Section E'
_journal_page_first m838
_journal_paper_doi 10.1107/S1600536810023378
_journal_volume 66
_journal_year 2010
_chemical_formula_iupac '[Fe (C5 H5) (C14 H11 O2)]'
_chemical_formula_moiety 'C19 H16 Fe O2'
_chemical_formula_sum 'C19 H16 Fe O2'
_chemical_formula_weight 332.17
_chemical_name_systematic
;
 (<i>E</i>)-3-Ferrocenyl-1-(2-hydroxyphenyl)-prop-2-en-1-one
;
_space_group_IT_number 14
_symmetry_cell_setting monoclinic
_symmetry_space_group_name_Hall '-P 2ybc'
_symmetry_space_group_name_H-M 'P 1 21/c 1'
_atom_sites_solution_hydrogens geom
_atom_sites_solution_primary direct
_atom_sites_solution_secondary difmap
_audit_creation_method SHELXL97
_cell_angle_alpha 90.00
_cell_angle_beta 103.839(2)
_cell_angle_gamma 90.00
_cell_formula_units_Z 4
_cell_length_a 10.8264(12)
_cell_length_b 12.0358(13)
_cell_length_c 11.8150(13)
_cell_measurement_reflns_used 4215
_cell_measurement_temperature 298(2)
_cell_measurement_theta_max 25.701
_cell_measurement_theta_min 2.452
_cell_volume 1494.9(3)
_computing_cell_refinement '<i>SAINT</i> (Bruker, 2000)'
_computing_data_collection '<i>SMART</i> (Bruker, 2001)'
_computing_data_reduction '<i>SAINT</i> (Bruker, 2000)'
_computing_molecular_graphics '<i>OLEX2</i> (Dolomanov et al., 2009)'
_computing_publication_material '<i>OLEX2</i> (Dolomanov et al., 2009)'
_computing_structure_refinement '<i>SHELXL97</i> (Sheldrick, 2008)'
_computing_structure_solution '<i>SHELXS97</i> (Sheldrick, 2008)'
_diffrn_ambient_temperature 298(2)
_diffrn_measured_fraction_theta_full 1.000
_diffrn_measured_fraction_theta_max 0.937
_diffrn_measurement_device_type 'Bruker SMART CCD area-detector'
_diffrn_measurement_method '\f- and \w-scans'
_diffrn_radiation_monochromator 'Parallel, graphite'
_diffrn_radiation_source 'fine-focus sealed tube'
_diffrn_radiation_type 'MO K\a'
_diffrn_radiation_wavelength 0.71073
_diffrn_reflns_av_R_equivalents 0.0158
_diffrn_reflns_av_sigmaI/netI 0.0164
_diffrn_reflns_limit_h_max 13
_diffrn_reflns_limit_h_min -14
_diffrn_reflns_limit_k_max 15
_diffrn_reflns_limit_k_min -15
_diffrn_reflns_limit_l_max 15
_diffrn_reflns_limit_l_min -15
_diffrn_reflns_number 11654
_diffrn_reflns_theta_full 26.00
_diffrn_reflns_theta_max 27.82
_diffrn_reflns_theta_min 1.94
_exptl_absorpt_coefficient_mu 1.012
_exptl_absorpt_correction_T_max 0.859
_exptl_absorpt_correction_T_min 0.741
_exptl_absorpt_correction_type multi-scan
_exptl_absorpt_process_details '(<i>SABABS</i>; Bruker, 2000)'
_exptl_crystal_colour Violet
_exptl_crystal_density_diffrn 1.476
_exptl_crystal_density_method 'not measured'
_exptl_crystal_description prism
_exptl_crystal_F_000 688
_exptl_crystal_size_max 0.25
_exptl_crystal_size_mid 0.19
_exptl_crystal_size_min 0.15
_refine_diff_density_max 0.694
_refine_diff_density_min -0.208
_refine_ls_extinction_method none
_refine_ls_goodness_of_fit_ref 1.024
_refine_ls_hydrogen_treatment constr
_refine_ls_matrix_type full
_refine_ls_number_parameters 199
_refine_ls_number_reflns 3319
_refine_ls_number_restraints 16
_refine_ls_restrained_S_all 1.047
_refine_ls_R_factor_all 0.0525
_refine_ls_R_factor_gt 0.0431
_refine_ls_shift/su_max 0.001
_refine_ls_shift/su_mean 0.000
_refine_ls_structure_factor_coef Fsqd
_refine_ls_weighting_details 'calc w=1/[\s^2^(Fo^2^)+(0.0672P)^2^+0.5241P] where P=(Fo^2^+2Fc^2^)/3'
_refine_ls_weighting_scheme calc
_refine_ls_wR_factor_gt 0.1112
_refine_ls_wR_factor_ref 0.1201
_reflns_number_gt 2734
_reflns_number_total 3319
_reflns_threshold_expression >2\s(I)
_cod_data_source_file rk2207.cif
_cod_data_source_block I
_cod_original_sg_symbol_H-M 'P 21/c'
_cod_database_code 2226641
_cod_database_fobs_code 2226641

loop_
_symmetry_equiv_pos_as_xyz
'x, y, z'
'-x, y+1/2, -z+1/2'
'-x, -y, -z'
'x, -y-1/2, z-1/2'

loop_
_atom_site_type_symbol
_atom_site_label
_atom_site_fract_x
_atom_site_fract_y
_atom_site_fract_z
_atom_site_U_iso_or_equiv
_atom_site_adp_type
_atom_site_calc_flag
_atom_site_refinement_flags
_atom_site_occupancy
_atom_site_disorder_assembly
_atom_site_disorder_group
Fe Fe1 0.61269(3) 0.33755(3) 0.17323(3) 0.05064(15) Uani d . 1 . .
C C1 0.5167(5) 0.2765(4) 0.2865(3) 0.1144(12) Uani d U 1 . .
H H1 0.5238 0.2999 0.3673 0.137 Uiso calc R 1 . .
C C2 0.5826(4) 0.1914(3) 0.2476(4) 0.1009(10) Uani d U 1 . .
H H2 0.6489 0.1457 0.2973 0.121 Uiso calc R 1 . .
C C3 0.5421(3) 0.1817(3) 0.1306(3) 0.0842(8) Uani d U 1 . .
H H3 0.5750 0.1285 0.0823 0.101 Uiso calc R 1 . .
C C4 0.4497(3) 0.2579(3) 0.0903(3) 0.0835(8) Uani d U 1 . .
H H4 0.4060 0.2682 0.0082 0.100 Uiso calc R 1 . .
C C5 0.4286(4) 0.3200(3) 0.1808(5) 0.1027(10) Uani d U 1 . .
H H5 0.3656 0.3793 0.1767 0.123 Uiso calc R 1 . .
C C6 0.7415(2) 0.44963(19) 0.2599(2) 0.0506(5) Uani d . 1 . .
C C7 0.8045(2) 0.3637(2) 0.2124(2) 0.0532(5) Uani d . 1 . .
H H7 0.8698 0.3134 0.2565 0.064 Uiso calc R 1 . .
C C8 0.7558(2) 0.3642(2) 0.0898(2) 0.0584(6) Uani d . 1 . .
H H8 0.7808 0.3132 0.0345 0.070 Uiso calc R 1 . .
C C9 0.6634(2) 0.4489(2) 0.0607(2) 0.0596(6) Uani d . 1 . .
H H9 0.6137 0.4670 -0.0179 0.072 Uiso calc R 1 . .
C C10 0.6540(2) 0.5021(2) 0.1649(2) 0.0556(6) Uani d . 1 . .
H H10 0.5972 0.5640 0.1711 0.067 Uiso calc R 1 . .
C C11 0.7555(2) 0.4760(2) 0.3823(2) 0.0545(6) Uani d . 1 . .
H H11 0.6998 0.5281 0.4005 0.065 Uiso calc R 1 . .
C C12 0.8411(2) 0.4321(2) 0.4701(2) 0.0554(6) Uani d . 1 . .
H H12 0.8994 0.3811 0.4543 0.066 Uiso calc R 1 . .
C C13 0.8463(2) 0.4620(2) 0.5922(2) 0.0562(6) Uani d . 1 . .
C C14 0.9390(2) 0.40822(19) 0.6881(2) 0.0531(5) Uani d . 1 . .
C C15 0.9355(3) 0.4298(2) 0.8046(2) 0.0617(6) Uani d . 1 . .
C C16 1.0187(3) 0.3761(3) 0.8961(2) 0.0715(8) Uani d . 1 . .
H H16 1.0132 0.3887 0.9724 0.086 Uiso calc R 1 . .
C C17 1.1078(3) 0.3054(3) 0.8743(3) 0.0740(8) Uani d . 1 . .
H H17 1.1643 0.2709 0.9361 0.089 Uiso calc R 1 . .
C C18 1.1157(3) 0.2841(3) 0.7616(3) 0.0693(7) Uani d . 1 . .
H H18 1.1776 0.2358 0.7479 0.083 Uiso calc R 1 . .
C C19 1.0325(2) 0.3339(2) 0.6694(2) 0.0567(6) Uani d . 1 . .
H H19 1.0380 0.3184 0.5937 0.068 Uiso calc R 1 . .
O O1 0.7687(2) 0.52989(18) 0.61393(17) 0.0793(6) Uani d . 1 . .
O O2 0.8498(3) 0.5003(2) 0.83039(17) 0.0900(7) Uani d . 1 . .
H H2A 0.8062 0.5269 0.7700 0.135 Uiso calc R 1 . .

loop_
_atom_site_aniso_label
_atom_site_aniso_U_11
_atom_site_aniso_U_22
_atom_site_aniso_U_33
_atom_site_aniso_U_12
_atom_site_aniso_U_13
_atom_site_aniso_U_23
Fe1 0.0501(2) 0.0550(2) 0.0459(2) -0.00450(14) 0.00977(15) 0.00348(13)
C1 0.141(3) 0.145(3) 0.0747(14) -0.082(2) 0.0616(16) -0.0231(17)
C2 0.099(2) 0.099(2) 0.0958(17) -0.0357(15) 0.0057(16) 0.0430(17)
C3 0.081(2) 0.0678(17) 0.1030(17) -0.0195(12) 0.0212(16) -0.0147(15)
C4 0.0549(15) 0.109(2) 0.0805(15) -0.0214(12) 0.0050(12) 0.0021(14)
C5 0.074(2) 0.097(2) 0.159(3) -0.0151(14) 0.071(2) -0.0085(19)
C6 0.0511(12) 0.0509(12) 0.0483(12) -0.0034(10) 0.0088(10) 0.0028(10)
C7 0.0466(12) 0.0587(13) 0.0531(13) 0.0017(10) 0.0098(10) 0.0019(10)
C8 0.0563(14) 0.0698(15) 0.0527(13) 0.0011(12) 0.0202(11) -0.0004(12)
C9 0.0608(14) 0.0674(16) 0.0486(13) -0.0015(12) 0.0093(11) 0.0130(11)
C10 0.0566(13) 0.0506(13) 0.0579(14) 0.0029(11) 0.0102(11) 0.0079(10)
C11 0.0583(14) 0.0496(12) 0.0553(13) -0.0034(11) 0.0131(11) -0.0032(10)
C12 0.0608(14) 0.0560(13) 0.0484(13) -0.0028(11) 0.0110(11) -0.0026(10)
C13 0.0636(15) 0.0491(12) 0.0536(13) -0.0032(11) 0.0094(11) -0.0047(10)
C14 0.0602(14) 0.0474(12) 0.0492(12) -0.0122(10) 0.0082(10) -0.0038(10)
C15 0.0763(17) 0.0538(14) 0.0520(13) -0.0079(13) 0.0096(12) -0.0074(11)
C16 0.087(2) 0.0692(17) 0.0514(15) -0.0145(16) 0.0036(14) -0.0036(13)
C17 0.0640(17) 0.0815(19) 0.0657(17) -0.0105(15) -0.0056(14) 0.0130(15)
C18 0.0521(14) 0.0751(18) 0.0782(19) -0.0040(13) 0.0104(13) 0.0095(15)
C19 0.0525(14) 0.0614(15) 0.0557(14) -0.0074(11) 0.0121(11) 0.0005(11)
O1 0.1007(15) 0.0734(13) 0.0587(11) 0.0266(12) 0.0092(11) -0.0091(10)
O2 0.1251(19) 0.0873(15) 0.0560(11) 0.0263(14) 0.0186(12) -0.0127(10)

loop_
_atom_type_symbol
_atom_type_description
_atom_type_scat_dispersion_real
_atom_type_scat_dispersion_imag
_atom_type_scat_source
C C 0.0033 0.0016 'International Tables Vol C Tables 4.2.6.8 and 6.1.1.4'
H H 0.0000 0.0000 'International Tables Vol C Tables 4.2.6.8 and 6.1.1.4'
O O 0.0106 0.0060 'International Tables Vol C Tables 4.2.6.8 and 6.1.1.4'
Fe Fe 0.3463 0.8444 'International Tables Vol C Tables 4.2.6.8 and 6.1.1.4'

loop_
_geom_angle_atom_site_label_1
_geom_angle_atom_site_label_2
_geom_angle_atom_site_label_3
_geom_angle_site_symmetry_1
_geom_angle_site_symmetry_3
_geom_angle
_geom_angle_publ_flag
C1 Fe1 C5 . . 42.73(19) ?
C1 Fe1 C2 . . 40.12(18) ?
C5 Fe1 C2 . . 68.23(17) ?
C1 Fe1 C6 . . 107.93(13) ?
C5 Fe1 C6 . . 127.61(14) ?
C2 Fe1 C6 . . 121.30(13) ?
C1 Fe1 C10 . . 122.65(16) ?
C5 Fe1 C10 . . 109.42(13) ?
C2 Fe1 C10 . . 157.53(15) ?
C6 Fe1 C10 . . 41.17(9) ?
C1 Fe1 C4 . . 67.95(15) ?
C5 Fe1 C4 . . 39.32(15) ?
C2 Fe1 C4 . . 65.85(15) ?
C6 Fe1 C4 . . 164.59(13) ?
C10 Fe1 C4 . . 127.41(13) ?
C1 Fe1 C7 . . 124.25(16) ?
C5 Fe1 C7 . . 164.50(16) ?
C2 Fe1 C7 . . 107.18(14) ?
C6 Fe1 C7 . . 40.97(9) ?
C10 Fe1 C7 . . 68.79(10) ?
C4 Fe1 C7 . . 153.78(13) ?
C1 Fe1 C3 . . 66.89(16) ?
C5 Fe1 C3 . . 66.53(15) ?
C2 Fe1 C3 . . 38.79(16) ?
C6 Fe1 C3 . . 154.81(13) ?
C10 Fe1 C3 . . 162.56(13) ?
C4 Fe1 C3 . . 38.82(14) ?
C7 Fe1 C3 . . 119.85(13) ?
C1 Fe1 C8 . . 160.64(19) ?
C5 Fe1 C8 . . 154.32(17) ?
C2 Fe1 C8 . . 124.21(17) ?
C6 Fe1 C8 . . 68.40(10) ?
C10 Fe1 C8 . . 67.98(11) ?
C4 Fe1 C8 . . 120.54(13) ?
C7 Fe1 C8 . . 40.57(10) ?
C3 Fe1 C8 . . 107.83(13) ?
C1 Fe1 C9 . . 157.92(19) ?
C5 Fe1 C9 . . 120.96(16) ?
C2 Fe1 C9 . . 160.54(17) ?
C6 Fe1 C9 . . 68.60(10) ?
C10 Fe1 C9 . . 40.39(10) ?
C4 Fe1 C9 . . 109.26(12) ?
C7 Fe1 C9 . . 68.36(10) ?
C3 Fe1 C9 . . 125.61(14) ?
C8 Fe1 C9 . . 40.25(10) ?
C2 C1 C5 . . 105.2(3) ?
C2 C1 Fe1 . . 70.23(19) ?
C5 C1 Fe1 . . 68.89(18) ?
C2 C1 H1 . . 127.4 ?
C5 C1 H1 . . 127.4 ?
Fe1 C1 H1 . . 127.4 ?
C3 C2 C1 . . 109.6(4) ?
C3 C2 Fe1 . . 71.20(19) ?
C1 C2 Fe1 . . 69.6(2) ?
C3 C2 H2 . . 125.2 ?
C1 C2 H2 . . 125.2 ?
Fe1 C2 H2 . . 125.2 ?
C2 C3 C4 . . 109.4(4) ?
C2 C3 Fe1 . . 70.0(2) ?
C4 C3 Fe1 . . 70.52(19) ?
C2 C3 H3 . . 125.3 ?
C4 C3 H3 . . 125.3 ?
Fe1 C3 H3 . . 125.3 ?
C3 C4 C5 . . 110.0(4) ?
C3 C4 Fe1 . . 70.66(18) ?
C5 C4 Fe1 . . 69.8(2) ?
C3 C4 H4 . . 125.0 ?
C5 C4 H4 . . 125.0 ?
Fe1 C4 H4 . . 125.0 ?
C4 C5 C1 . . 105.9(4) ?
C4 C5 Fe1 . . 70.88(18) ?
C1 C5 Fe1 . . 68.4(2) ?
C4 C5 H5 . . 127.1 ?
C1 C5 H5 . . 127.1 ?
Fe1 C5 H5 . . 127.1 ?
C7 C6 C10 . . 107.5(2) ?
C7 C6 C11 . . 127.2(2) ?
C10 C6 C11 . . 125.2(2) ?
C7 C6 Fe1 . . 69.85(13) ?
C10 C6 Fe1 . . 69.62(13) ?
C11 C6 Fe1 . . 122.83(16) ?
C8 C7 C6 . . 107.6(2) ?
C8 C7 Fe1 . . 70.09(14) ?
C6 C7 Fe1 . . 69.18(13) ?
C8 C7 H7 . . 126.2 ?
C6 C7 H7 . . 126.2 ?
Fe1 C7 H7 . . 126.2 ?
C9 C8 C7 . . 108.7(2) ?
C9 C8 Fe1 . . 69.97(14) ?
C7 C8 Fe1 . . 69.34(14) ?
C9 C8 H8 . . 125.6 ?
C7 C8 H8 . . 125.6 ?
Fe1 C8 H8 . . 125.6 ?
C8 C9 C10 . . 108.0(2) ?
C8 C9 Fe1 . . 69.78(14) ?
C10 C9 Fe1 . . 69.20(14) ?
C8 C9 H9 . . 126.0 ?
C10 C9 H9 . . 126.0 ?
Fe1 C9 H9 . . 126.0 ?
C9 C10 C6 . . 108.1(2) ?
C9 C10 Fe1 . . 70.40(15) ?
C6 C10 Fe1 . . 69.21(13) ?
C9 C10 H10 . . 125.9 ?
C6 C10 H10 . . 125.9 ?
Fe1 C10 H10 . . 125.9 ?
C12 C11 C6 . . 125.4(2) ?
C12 C11 H11 . . 117.3 ?
C6 C11 H11 . . 117.3 ?
C11 C12 C13 . . 121.6(2) ?
C11 C12 H12 . . 119.2 ?
C13 C12 H12 . . 119.2 ?
O1 C13 C14 . . 120.1(2) ?
O1 C13 C12 . . 119.6(2) ?
C14 C13 C12 . . 120.3(2) ?
C19 C14 C15 . . 117.3(2) ?
C19 C14 C13 . . 122.9(2) ?
C15 C14 C13 . . 119.8(2) ?
O2 C15 C16 . . 118.1(3) ?
O2 C15 C14 . . 121.2(2) ?
C16 C15 C14 . . 120.6(3) ?
C17 C16 C15 . . 120.2(3) ?
C17 C16 H16 . . 119.9 ?
C15 C16 H16 . . 119.9 ?
C16 C17 C18 . . 120.7(3) ?
C16 C17 H17 . . 119.6 ?
C18 C17 H17 . . 119.6 ?
C19 C18 C17 . . 120.3(3) ?
C19 C18 H18 . . 119.9 ?
C17 C18 H18 . . 119.9 ?
C18 C19 C14 . . 120.9(3) ?
C18 C19 H19 . . 119.6 ?
C14 C19 H19 . . 119.6 ?
C15 O2 H2A . . 109.5 ?

loop_
_geom_bond_atom_site_label_1
_geom_bond_atom_site_label_2
_geom_bond_site_symmetry_2
_geom_bond_distance
_geom_bond_publ_flag
Fe1 C1 . 2.020(3) ?
Fe1 C5 . 2.027(3) ?
Fe1 C2 . 2.027(3) ?
Fe1 C6 . 2.032(2) ?
Fe1 C10 . 2.038(2) ?
Fe1 C4 . 2.041(3) ?
Fe1 C7 . 2.041(2) ?
Fe1 C3 . 2.042(3) ?
Fe1 C8 . 2.051(2) ?
Fe1 C9 . 2.053(2) ?
C1 C2 . 1.388(6) ?
C1 C5 . 1.474(6) ?
C1 H1 . 0.9800 ?
C2 C3 . 1.352(5) ?
C2 H2 . 0.9800 ?
C3 C4 . 1.357(5) ?
C3 H3 . 0.9800 ?
C4 C5 . 1.369(5) ?
C4 H4 . 0.9800 ?
C5 H5 . 0.9800 ?
C6 C7 . 1.426(3) ?
C6 C10 . 1.431(3) ?
C6 C11 . 1.453(3) ?
C7 C8 . 1.419(4) ?
C7 H7 . 0.9800 ?
C8 C9 . 1.412(4) ?
C8 H8 . 0.9800 ?
C9 C10 . 1.413(4) ?
C9 H9 . 0.9800 ?
C10 H10 . 0.9800 ?
C11 C12 . 1.325(3) ?
C11 H11 . 0.9300 ?
C12 C13 . 1.476(3) ?
C12 H12 . 0.9300 ?
C13 O1 . 1.242(3) ?
C13 C14 . 1.471(3) ?
C14 C19 . 1.407(4) ?
C14 C15 . 1.411(3) ?
C15 O2 . 1.346(4) ?
C15 C16 . 1.389(4) ?
C16 C17 . 1.357(5) ?
C16 H16 . 0.9300 ?
C17 C18 . 1.379(4) ?
C17 H17 . 0.9300 ?
C18 C19 . 1.374(4) ?
C18 H18 . 0.9300 ?
C19 H19 . 0.9300 ?
O2 H2A . 0.8200 ?

loop_
_geom_hbond_atom_site_label_D
_geom_hbond_atom_site_label_H
_geom_hbond_atom_site_label_A
_geom_hbond_site_symmetry_A
_geom_hbond_distance_DH
_geom_hbond_distance_HA
_geom_hbond_distance_DA
_geom_hbond_angle_DHA
O2 H2A O1 . 0.82 1.79 2.523(3) 147.7

loop_
_geom_torsion_atom_site_label_1
_geom_torsion_atom_site_label_2
_geom_torsion_atom_site_label_3
_geom_torsion_atom_site_label_4
_geom_torsion_site_symmetry_1
_geom_torsion_site_symmetry_2
_geom_torsion_site_symmetry_3
_geom_torsion_site_symmetry_4
_geom_torsion
_geom_torsion_publ_flag
C5 Fe1 C1 C2 . . . . 115.9(3) ?
C6 Fe1 C1 C2 . . . . -117.6(2) ?
C10 Fe1 C1 C2 . . . . -160.5(2) ?
C4 Fe1 C1 C2 . . . . 78.2(2) ?
C7 Fe1 C1 C2 . . . . -75.3(3) ?
C3 Fe1 C1 C2 . . . . 36.0(2) ?
C8 Fe1 C1 C2 . . . . -41.8(5) ?
C9 Fe1 C1 C2 . . . . 165.2(3) ?
C2 Fe1 C1 C5 . . . . -115.9(3) ?
C6 Fe1 C1 C5 . . . . 126.5(2) ?
C10 Fe1 C1 C5 . . . . 83.6(2) ?
C4 Fe1 C1 C5 . . . . -37.7(2) ?
C7 Fe1 C1 C5 . . . . 168.8(2) ?
C3 Fe1 C1 C5 . . . . -79.8(2) ?
C8 Fe1 C1 C5 . . . . -157.7(3) ?
C9 Fe1 C1 C5 . . . . 49.4(4) ?
C5 C1 C2 C3 . . . . 0.2(4) ?
Fe1 C1 C2 C3 . . . . -60.2(2) ?
C5 C1 C2 Fe1 . . . . 60.4(2) ?
C1 Fe1 C2 C3 . . . . 120.3(4) ?
C5 Fe1 C2 C3 . . . . 79.2(3) ?
C6 Fe1 C2 C3 . . . . -159.1(2) ?
C10 Fe1 C2 C3 . . . . 167.5(3) ?
C4 Fe1 C2 C3 . . . . 36.4(2) ?
C7 Fe1 C2 C3 . . . . -116.5(2) ?
C8 Fe1 C2 C3 . . . . -75.2(3) ?
C9 Fe1 C2 C3 . . . . -43.0(5) ?
C5 Fe1 C2 C1 . . . . -41.1(3) ?
C6 Fe1 C2 C1 . . . . 80.7(3) ?
C10 Fe1 C2 C1 . . . . 47.3(5) ?
C4 Fe1 C2 C1 . . . . -83.9(3) ?
C7 Fe1 C2 C1 . . . . 123.2(2) ?
C3 Fe1 C2 C1 . . . . -120.3(4) ?
C8 Fe1 C2 C1 . . . . 164.5(2) ?
C9 Fe1 C2 C1 . . . . -163.3(3) ?
C1 C2 C3 C4 . . . . -0.4(4) ?
Fe1 C2 C3 C4 . . . . -59.7(2) ?
C1 C2 C3 Fe1 . . . . 59.3(2) ?
C1 Fe1 C3 C2 . . . . -37.2(3) ?
C5 Fe1 C3 C2 . . . . -84.0(3) ?
C6 Fe1 C3 C2 . . . . 45.8(4) ?
C10 Fe1 C3 C2 . . . . -164.0(4) ?
C4 Fe1 C3 C2 . . . . -120.3(3) ?
C7 Fe1 C3 C2 . . . . 80.2(3) ?
C8 Fe1 C3 C2 . . . . 122.9(3) ?
C9 Fe1 C3 C2 . . . . 163.8(2) ?
C1 Fe1 C3 C4 . . . . 83.1(3) ?
C5 Fe1 C3 C4 . . . . 36.3(2) ?
C2 Fe1 C3 C4 . . . . 120.3(3) ?
C6 Fe1 C3 C4 . . . . 166.1(2) ?
C10 Fe1 C3 C4 . . . . -43.7(5) ?
C7 Fe1 C3 C4 . . . . -159.51(19) ?
C8 Fe1 C3 C4 . . . . -116.9(2) ?
C9 Fe1 C3 C4 . . . . -75.9(2) ?
C2 C3 C4 C5 . . . . 0.5(4) ?
Fe1 C3 C4 C5 . . . . -58.9(2) ?
C2 C3 C4 Fe1 . . . . 59.4(2) ?
C1 Fe1 C4 C3 . . . . -80.1(3) ?
C5 Fe1 C4 C3 . . . . -121.0(3) ?
C2 Fe1 C4 C3 . . . . -36.4(2) ?
C6 Fe1 C4 C3 . . . . -157.4(4) ?
C10 Fe1 C4 C3 . . . . 164.9(2) ?
C7 Fe1 C4 C3 . . . . 43.4(4) ?
C8 Fe1 C4 C3 . . . . 80.4(2) ?
C9 Fe1 C4 C3 . . . . 123.3(2) ?
C1 Fe1 C4 C5 . . . . 40.9(3) ?
C2 Fe1 C4 C5 . . . . 84.6(3) ?
C6 Fe1 C4 C5 . . . . -36.5(6) ?
C10 Fe1 C4 C5 . . . . -74.1(3) ?
C7 Fe1 C4 C5 . . . . 164.4(3) ?
C3 Fe1 C4 C5 . . . . 121.0(3) ?
C8 Fe1 C4 C5 . . . . -158.6(2) ?
C9 Fe1 C4 C5 . . . . -115.7(3) ?
C3 C4 C5 C1 . . . . -0.3(4) ?
Fe1 C4 C5 C1 . . . . -59.7(2) ?
C3 C4 C5 Fe1 . . . . 59.4(2) ?
C2 C1 C5 C4 . . . . 0.1(4) ?
Fe1 C1 C5 C4 . . . . 61.4(2) ?
C2 C1 C5 Fe1 . . . . -61.3(2) ?
C1 Fe1 C5 C4 . . . . -116.6(3) ?
C2 Fe1 C5 C4 . . . . -78.0(3) ?
C6 Fe1 C5 C4 . . . . 168.50(19) ?
C10 Fe1 C5 C4 . . . . 125.9(2) ?
C7 Fe1 C5 C4 . . . . -153.6(4) ?
C3 Fe1 C5 C4 . . . . -35.9(2) ?
C8 Fe1 C5 C4 . . . . 46.5(4) ?
C9 Fe1 C5 C4 . . . . 82.8(3) ?
C2 Fe1 C5 C1 . . . . 38.6(2) ?
C6 Fe1 C5 C1 . . . . -74.9(3) ?
C10 Fe1 C5 C1 . . . . -117.5(2) ?
C4 Fe1 C5 C1 . . . . 116.6(3) ?
C7 Fe1 C5 C1 . . . . -36.9(6) ?
C3 Fe1 C5 C1 . . . . 80.8(3) ?
C8 Fe1 C5 C1 . . . . 163.1(3) ?
C9 Fe1 C5 C1 . . . . -160.6(2) ?
C1 Fe1 C6 C7 . . . . 122.0(2) ?
C5 Fe1 C6 C7 . . . . 165.5(2) ?
C2 Fe1 C6 C7 . . . . 80.0(2) ?
C10 Fe1 C6 C7 . . . . -118.6(2) ?
C4 Fe1 C6 C7 . . . . -166.1(4) ?
C3 Fe1 C6 C7 . . . . 48.3(3) ?
C8 Fe1 C6 C7 . . . . -37.80(15) ?
C9 Fe1 C6 C7 . . . . -81.21(15) ?
C1 Fe1 C6 C10 . . . . -119.4(2) ?
C5 Fe1 C6 C10 . . . . -75.9(2) ?
C2 Fe1 C6 C10 . . . . -161.4(2) ?
C4 Fe1 C6 C10 . . . . -47.5(5) ?
C7 Fe1 C6 C10 . . . . 118.6(2) ?
C3 Fe1 C6 C10 . . . . 166.9(3) ?
C8 Fe1 C6 C10 . . . . 80.80(16) ?
C9 Fe1 C6 C10 . . . . 37.39(15) ?
C1 Fe1 C6 C11 . . . . 0.0(3) ?
C5 Fe1 C6 C11 . . . . 43.5(3) ?
C2 Fe1 C6 C11 . . . . -41.9(3) ?
C10 Fe1 C6 C11 . . . . 119.4(3) ?
C4 Fe1 C6 C11 . . . . 71.9(5) ?
C7 Fe1 C6 C11 . . . . -122.0(3) ?
C3 Fe1 C6 C11 . . . . -73.7(4) ?
C8 Fe1 C6 C11 . . . . -159.8(2) ?
C9 Fe1 C6 C11 . . . . 156.8(2) ?
C10 C6 C7 C8 . . . . 0.1(3) ?
C11 C6 C7 C8 . . . . 176.3(2) ?
Fe1 C6 C7 C8 . . . . 59.81(17) ?
C10 C6 C7 Fe1 . . . . -59.67(16) ?
C11 C6 C7 Fe1 . . . . 116.5(2) ?
C1 Fe1 C7 C8 . . . . 163.7(2) ?
C5 Fe1 C7 C8 . . . . -166.8(5) ?
C2 Fe1 C7 C8 . . . . 122.9(2) ?
C6 Fe1 C7 C8 . . . . -118.8(2) ?
C10 Fe1 C7 C8 . . . . -80.49(16) ?
C4 Fe1 C7 C8 . . . . 52.9(3) ?
C3 Fe1 C7 C8 . . . . 82.7(2) ?
C9 Fe1 C7 C8 . . . . -36.95(16) ?
C1 Fe1 C7 C6 . . . . -77.5(2) ?
C5 Fe1 C7 C6 . . . . -48.0(5) ?
C2 Fe1 C7 C6 . . . . -118.3(2) ?
C10 Fe1 C7 C6 . . . . 38.31(14) ?
C4 Fe1 C7 C6 . . . . 171.7(3) ?
C3 Fe1 C7 C6 . . . . -158.51(17) ?
C8 Fe1 C7 C6 . . . . 118.8(2) ?
C9 Fe1 C7 C6 . . . . 81.85(15) ?
C6 C7 C8 C9 . . . . -0.2(3) ?
Fe1 C7 C8 C9 . . . . 59.06(18) ?
C6 C7 C8 Fe1 . . . . -59.24(17) ?
C1 Fe1 C8 C9 . . . . -164.6(4) ?
C5 Fe1 C8 C9 . . . . 51.8(4) ?
C2 Fe1 C8 C9 . . . . 164.04(19) ?
C6 Fe1 C8 C9 . . . . -81.97(16) ?
C10 Fe1 C8 C9 . . . . -37.47(15) ?
C4 Fe1 C8 C9 . . . . 84.0(2) ?
C7 Fe1 C8 C9 . . . . -120.1(2) ?
C3 Fe1 C8 C9 . . . . 124.51(19) ?
C1 Fe1 C8 C7 . . . . -44.5(5) ?
C5 Fe1 C8 C7 . . . . 171.9(3) ?
C2 Fe1 C8 C7 . . . . -75.8(2) ?
C6 Fe1 C8 C7 . . . . 38.16(14) ?
C10 Fe1 C8 C7 . . . . 82.67(16) ?
C4 Fe1 C8 C7 . . . . -155.85(18) ?
C3 Fe1 C8 C7 . . . . -115.35(18) ?
C9 Fe1 C8 C7 . . . . 120.1(2) ?
C7 C8 C9 C10 . . . . 0.1(3) ?
Fe1 C8 C9 C10 . . . . 58.82(18) ?
C7 C8 C9 Fe1 . . . . -58.68(18) ?
C1 Fe1 C9 C8 . . . . 166.5(3) ?
C5 Fe1 C9 C8 . . . . -156.6(2) ?
C2 Fe1 C9 C8 . . . . -43.0(4) ?
C6 Fe1 C9 C8 . . . . 81.43(16) ?
C10 Fe1 C9 C8 . . . . 119.5(2) ?
C4 Fe1 C9 C8 . . . . -114.86(18) ?
C7 Fe1 C9 C8 . . . . 37.23(15) ?
C3 Fe1 C9 C8 . . . . -74.8(2) ?
C1 Fe1 C9 C10 . . . . 47.0(4) ?
C5 Fe1 C9 C10 . . . . 83.9(2) ?
C2 Fe1 C9 C10 . . . . -162.6(4) ?
C6 Fe1 C9 C10 . . . . -38.09(15) ?
C4 Fe1 C9 C10 . . . . 125.63(18) ?
C7 Fe1 C9 C10 . . . . -82.28(16) ?
C3 Fe1 C9 C10 . . . . 165.73(17) ?
C8 Fe1 C9 C10 . . . . -119.5(2) ?
C8 C9 C10 C6 . . . . 0.0(3) ?
Fe1 C9 C10 C6 . . . . 59.13(17) ?
C8 C9 C10 Fe1 . . . . -59.18(18) ?
C7 C6 C10 C9 . . . . -0.1(3) ?
C11 C6 C10 C9 . . . . -176.3(2) ?
Fe1 C6 C10 C9 . . . . -59.87(18) ?
C7 C6 C10 Fe1 . . . . 59.81(16) ?
C11 C6 C10 Fe1 . . . . -116.5(2) ?
C1 Fe1 C10 C9 . . . . -160.9(2) ?
C5 Fe1 C10 C9 . . . . -115.3(2) ?
C2 Fe1 C10 C9 . . . . 164.8(4) ?
C6 Fe1 C10 C9 . . . . 119.3(2) ?
C4 Fe1 C10 C9 . . . . -75.0(2) ?
C7 Fe1 C10 C9 . . . . 81.12(16) ?
C3 Fe1 C10 C9 . . . . -42.0(5) ?
C8 Fe1 C10 C9 . . . . 37.34(15) ?
C1 Fe1 C10 C6 . . . . 79.8(2) ?
C5 Fe1 C10 C6 . . . . 125.4(2) ?
C2 Fe1 C10 C6 . . . . 45.6(4) ?
C4 Fe1 C10 C6 . . . . 165.71(16) ?
C7 Fe1 C10 C6 . . . . -38.13(14) ?
C3 Fe1 C10 C6 . . . . -161.2(4) ?
C8 Fe1 C10 C6 . . . . -81.91(16) ?
C9 Fe1 C10 C6 . . . . -119.3(2) ?
C7 C6 C11 C12 . . . . 8.4(4) ?
C10 C6 C11 C12 . . . . -176.1(2) ?
Fe1 C6 C11 C12 . . . . 96.9(3) ?
C6 C11 C12 C13 . . . . -178.5(2) ?
C11 C12 C13 O1 . . . . 0.1(4) ?
C11 C12 C13 C14 . . . . 177.5(2) ?
O1 C13 C14 C19 . . . . -177.5(2) ?
C12 C13 C14 C19 . . . . 5.2(4) ?
O1 C13 C14 C15 . . . . 3.2(4) ?
C12 C13 C14 C15 . . . . -174.2(2) ?
C19 C14 C15 O2 . . . . 179.5(2) ?
C13 C14 C15 O2 . . . . -1.1(4) ?
C19 C14 C15 C16 . . . . -2.2(4) ?
C13 C14 C15 C16 . . . . 177.2(2) ?
O2 C15 C16 C17 . . . . -179.1(3) ?
C14 C15 C16 C17 . . . . 2.6(4) ?
C15 C16 C17 C18 . . . . -1.3(5) ?
C16 C17 C18 C19 . . . . -0.4(5) ?
C17 C18 C19 C14 . . . . 0.7(4) ?
C15 C14 C19 C18 . . . . 0.6(4) ?
C13 C14 C19 C18 . . . . -178.8(2) ?
